data_2017109
loop_
_publ_author_name
'Hammersh\/oi, Anders'
'Magnussen, Magnus'

_publ_section_title
;
 Linkage isomeric oxamate chelates:
 <i>rac</i>-bis(ethane-1,2-diamine)oxamatocobalt(III)
 bis(trifluoromethanesulfonate) dihydrate and
 \L(+)~578~-bis(ethane-1,2-diamine)[oxamato(2{-})]cobalt(III)
 trifluoromethanesulfonate
;
_journal_coeditor_code MX3011
_journal_issue 5
_journal_name_full 'Acta Crystallographica Section C'
_journal_page_first m201
_journal_page_last m204
_journal_paper_doi 10.1107/S0108270109013122
_journal_volume 65
_journal_year 2009
_chemical_formula_iupac '[Co (C2 H N O3) (C2 H8 N2)2] (C F3 S O3)'
_chemical_formula_moiety 'C6 H17 Co1 N5 O3 + , C F3 O3 S -'
_chemical_formula_sum 'C7 H17 Co F3 N5 O6 S'
_chemical_formula_weight 415.25
_chemical_name_systematic
;
\L(+)~578~-bis(ethane-1,2-diamine)[oxamato(2-)-
\k^2^<i>N</i>,<i>O</i>^1^]cobalt(III) trifluoromethanesulfonate
;
_space_group_IT_number 4
_symmetry_cell_setting monoclinic
_symmetry_space_group_name_Hall 'P 2yb'
_symmetry_space_group_name_H-M 'P 1 21 1'
_atom_sites_solution_hydrogens geom
_atom_sites_solution_primary direct
_atom_sites_solution_secondary difmap
_cell_angle_alpha 90.00
_cell_angle_beta 96.517(11)
_cell_angle_gamma 90.00
_cell_formula_units_Z 2
_cell_length_a 6.6398(4)
_cell_length_b 11.6663(8)
_cell_length_c 9.2846(10)
_cell_measurement_reflns_used 29543
_cell_measurement_temperature 122.0(10)
_cell_measurement_theta_max 50.0
_cell_measurement_theta_min 1.74
_cell_volume 714.56(10)
_computing_cell_refinement 'COLLECT (Nonius, 1999)'
_computing_data_collection 'COLLECT (Nonius, 1999)'
_computing_data_reduction 'EvalCCD (Duisenberg <i>et al.</i>,  2003)'
_computing_molecular_graphics 'ORTEP-3 (Farrugia, 1997)'
_computing_publication_material 'SHELXL97 (Sheldrick, 2008)'
_computing_structure_refinement 'SHELXL97 (Sheldrick, 2008)'
_computing_structure_solution 'SHELXS97 (Sheldrick, 2008)'
_diffrn_ambient_temperature 122.0(10)
_diffrn_measured_fraction_theta_full 0.997
_diffrn_measured_fraction_theta_max 0.997
_diffrn_measurement_device_type 'Nonius KappaCCD area-detector'
_diffrn_measurement_method '\w and \f scans'
_diffrn_radiation_monochromator graphite
_diffrn_radiation_source 'fine-focus sealed tube'
_diffrn_radiation_type MoK\a
_diffrn_radiation_wavelength 0.71073
_diffrn_reflns_av_R_equivalents 0.0332
_diffrn_reflns_av_sigmaI/netI 0.0270
_diffrn_reflns_limit_h_max 11
_diffrn_reflns_limit_h_min -12
_diffrn_reflns_limit_k_max 21
_diffrn_reflns_limit_k_min -21
_diffrn_reflns_limit_l_max 16
_diffrn_reflns_limit_l_min -16
_diffrn_reflns_number 35436
_diffrn_reflns_theta_full 40.13
_diffrn_reflns_theta_max 40.13
_diffrn_reflns_theta_min 2.81
_exptl_absorpt_coefficient_mu 1.422
_exptl_absorpt_correction_T_max 0.919
_exptl_absorpt_correction_T_min 0.714
_exptl_absorpt_correction_type integration
_exptl_absorpt_process_details 'Gaussian integration (Coppens, 1970)'
_exptl_crystal_colour 'orange red'
_exptl_crystal_density_diffrn 1.930
_exptl_crystal_density_method 'not measured'
_exptl_crystal_description prism
_exptl_crystal_F_000 424
_exptl_crystal_size_max 0.196
_exptl_crystal_size_mid 0.129
_exptl_crystal_size_min 0.06
_refine_diff_density_max 0.483
_refine_diff_density_min -0.747
_refine_ls_abs_structure_details 'Flack (1983), with 4283 Friedel pairs'
_refine_ls_abs_structure_Flack 0.000(4)
_refine_ls_extinction_method none
_refine_ls_goodness_of_fit_ref 1.056
_refine_ls_hydrogen_treatment mixed
_refine_ls_matrix_type full
_refine_ls_number_parameters 211
_refine_ls_number_reflns 8895
_refine_ls_number_restraints 1
_refine_ls_restrained_S_all 1.056
_refine_ls_R_factor_all 0.0212
_refine_ls_R_factor_gt 0.0194
_refine_ls_shift/su_max 0.002
_refine_ls_shift/su_mean 0.000
_refine_ls_structure_factor_coef Fsqd
_refine_ls_weighting_details 'calc w = 1/[\s^2^(Fo^2^)+(0.0149P)^2^+0.1524P] where P=(Fo^2^+2Fc^2^)/3'
_refine_ls_weighting_scheme calc
_refine_ls_wR_factor_gt 0.0459
_refine_ls_wR_factor_ref 0.0469
_reflns_number_gt 8611
_reflns_number_total 8895
_reflns_threshold_expression I>2\s(I)
_cod_data_source_file mx3011.cif
_cod_data_source_block II
_cod_original_cell_volume 714.55(10)
_cod_original_sg_symbol_H-M 'P 21'
_cod_database_code 2017109
_cod_database_fobs_code 2017109

loop_
_symmetry_equiv_pos_as_xyz
'x, y, z'
'-x, y+1/2, -z'

loop_
_atom_site_type_symbol
_atom_site_label
_atom_site_fract_x
_atom_site_fract_y
_atom_site_fract_z
_atom_site_U_iso_or_equiv
_atom_site_adp_type
_atom_site_calc_flag
_atom_site_refinement_flags
_atom_site_occupancy
_atom_site_disorder_assembly
_atom_site_disorder_group
Co Co1 0.174374(13) 0.001318(8) 0.537607(10) 0.00677(2) Uani d . 1 . .
N N1 0.44856(9) -0.02313(5) 0.61600(7) 0.00922(9) Uani d . 1 . .
H H1 0.527(2) 0.0286(13) 0.6563(16) 0.011 Uiso d . 1 . .
N N2 -0.10023(9) 0.00975(7) 0.43266(7) 0.00985(9) Uani d . 1 . .
H H2A -0.1733 -0.0542 0.4524 0.012 Uiso calc R 1 . .
H H2B -0.1665 0.0734 0.4621 0.012 Uiso calc R 1 . .
N N3 0.16535(11) 0.15728(6) 0.61048(8) 0.01126(10) Uani d . 1 . .
H H3A 0.2939 0.1815 0.6443 0.014 Uiso calc R 1 . .
H H3B 0.1140 0.2058 0.5372 0.014 Uiso calc R 1 . .
N N4 0.26676(10) 0.05468(6) 0.35651(7) 0.01059(10) Uani d . 1 . .
H H4A 0.3587 0.1132 0.3757 0.013 Uiso calc R 1 . .
H H4B 0.3305 -0.0043 0.3140 0.013 Uiso calc R 1 . .
N N5 0.07523(10) -0.04527(6) 0.72081(7) 0.00990(9) Uani d . 1 . .
H H5A -0.0562 -0.0710 0.7030 0.012 Uiso calc R 1 . .
H H5B 0.1538 -0.1041 0.7623 0.012 Uiso calc R 1 . .
O O1 0.70271(8) -0.15963(5) 0.61593(7) 0.01192(9) Uani d . 1 . .
O O2 0.18307(8) -0.15761(5) 0.48554(6) 0.00942(8) Uani d . 1 . .
O O3 0.38798(9) -0.30953(5) 0.51618(7) 0.01139(9) Uani d . 1 . .
C C2 0.35527(10) -0.20579(6) 0.52516(8) 0.00804(9) Uani d . 1 . .
C C1 0.52292(10) -0.12468(6) 0.59115(8) 0.00829(10) Uani d . 1 . .
C C21 -0.08354(11) 0.01674(7) 0.27406(8) 0.01256(12) Uani d . 1 . .
H H21A -0.2104 0.0476 0.2219 0.015 Uiso calc R 1 . .
H H21B -0.0585 -0.0602 0.2348 0.015 Uiso calc R 1 . .
C C31 0.03376(12) 0.15925(7) 0.72986(9) 0.01249(11) Uani d . 1 . .
H H31A -0.1109 0.1582 0.6898 0.015 Uiso calc R 1 . .
H H31B 0.0595 0.2295 0.7889 0.015 Uiso calc R 1 . .
C C41 0.09210(13) 0.09580(7) 0.25582(9) 0.01359(12) Uani d . 1 . .
H H41A 0.1252 0.0936 0.1545 0.016 Uiso calc R 1 . .
H H41B 0.0576 0.1756 0.2796 0.016 Uiso calc R 1 . .
C C51 0.08452(13) 0.05417(7) 0.82150(9) 0.01278(11) Uani d . 1 . .
H H51A 0.2219 0.0612 0.8746 0.015 Uiso calc R 1 . .
H H51B -0.0142 0.0445 0.8928 0.015 Uiso calc R 1 . .
S S1 0.58537(3) 0.297614(17) 0.86318(2) 0.01214(3) Uani d . 1 . .
O O11 0.57971(13) 0.17529(6) 0.84105(9) 0.02082(13) Uani d . 1 . .
O O12 0.46085(12) 0.36143(7) 0.75216(8) 0.02138(13) Uani d . 1 . .
O O13 0.78102(11) 0.34777(8) 0.90628(10) 0.02459(15) Uani d . 1 . .
C C11 0.45637(13) 0.31675(8) 1.02577(9) 0.01527(13) Uani d . 1 . .
F F11 0.44080(12) 0.42713(6) 1.05828(8) 0.02451(13) Uani d . 1 . .
F F12 0.56277(12) 0.26538(7) 1.13906(7) 0.02750(14) Uani d . 1 . .
F F13 0.27067(11) 0.27239(8) 1.01103(8) 0.02872(15) Uani d . 1 . .

loop_
_atom_site_aniso_label
_atom_site_aniso_U_11
_atom_site_aniso_U_22
_atom_site_aniso_U_33
_atom_site_aniso_U_12
_atom_site_aniso_U_13
_atom_site_aniso_U_23
Co1 0.00602(3) 0.00596(3) 0.00827(3) 0.00011(3) 0.00057(2) -0.00038(3)
N1 0.0078(2) 0.0080(2) 0.0116(2) -0.00110(15) -0.00006(17) -0.00100(17)
N2 0.00806(18) 0.0097(2) 0.0117(2) 0.00078(19) 0.00079(16) 0.0005(2)
N3 0.0134(2) 0.0085(2) 0.0118(2) -0.00030(19) 0.00118(19) -0.00099(19)
N4 0.0104(2) 0.0111(2) 0.0103(2) -0.00168(19) 0.00144(18) -0.00015(19)
N5 0.0090(2) 0.0100(2) 0.0106(2) 0.00011(17) 0.00080(18) 0.00027(18)
O1 0.00647(19) 0.0122(2) 0.0167(2) 0.00086(16) -0.00049(17) -0.00014(19)
O2 0.00674(18) 0.00807(18) 0.0131(2) 0.00059(15) -0.00046(15) -0.00130(16)
O3 0.0102(2) 0.00708(19) 0.0165(2) 0.00027(15) -0.00019(17) -0.00053(17)
C2 0.0070(2) 0.0076(2) 0.0096(2) -0.00017(18) 0.00113(18) 0.00002(19)
C1 0.0069(2) 0.0082(2) 0.0096(2) -0.00082(18) 0.00057(18) 0.00048(19)
C21 0.0113(2) 0.0146(3) 0.0112(2) -0.0018(2) -0.0015(2) -0.0002(2)
C31 0.0134(3) 0.0120(3) 0.0120(3) 0.0034(2) 0.0009(2) -0.0027(2)
C41 0.0145(3) 0.0141(3) 0.0116(3) -0.0027(2) -0.0008(2) 0.0029(2)
C51 0.0144(3) 0.0140(3) 0.0098(3) 0.0013(2) 0.0009(2) -0.0012(2)
S1 0.01220(7) 0.01227(7) 0.01242(7) -0.00151(6) 0.00341(6) -0.00148(6)
O11 0.0303(4) 0.0130(2) 0.0203(3) -0.0022(2) 0.0077(3) -0.0046(2)
O12 0.0239(3) 0.0262(3) 0.0148(3) 0.0068(3) 0.0051(2) 0.0051(2)
O13 0.0143(3) 0.0281(4) 0.0323(4) -0.0077(3) 0.0065(3) -0.0096(3)
C11 0.0166(3) 0.0181(3) 0.0114(3) -0.0033(3) 0.0026(2) -0.0032(2)
F11 0.0309(3) 0.0201(3) 0.0236(3) 0.0017(2) 0.0079(3) -0.0086(2)
F12 0.0369(4) 0.0331(4) 0.0118(2) 0.0070(3) -0.0004(2) 0.0012(2)
F13 0.0209(3) 0.0449(4) 0.0222(3) -0.0162(3) 0.0101(2) -0.0094(3)

loop_
_atom_type_symbol
_atom_type_description
_atom_type_scat_dispersion_real
_atom_type_scat_dispersion_imag
_atom_type_scat_source
C C 0.0033 0.0016 'International Tables Vol C Tables 4.2.6.8 and 6.1.1.4'
H H 0.0000 0.0000 'International Tables Vol C Tables 4.2.6.8 and 6.1.1.4'
Co Co 0.3494 0.9721 'International Tables Vol C Tables 4.2.6.8 and 6.1.1.4'
F F 0.0171 0.0103 'International Tables Vol C Tables 4.2.6.8 and 6.1.1.4'
N N 0.0061 0.0033 'International Tables Vol C Tables 4.2.6.8 and 6.1.1.4'
O O 0.0106 0.0060 'International Tables Vol C Tables 4.2.6.8 and 6.1.1.4'
S S 0.1246 0.1234 'International Tables Vol C Tables 4.2.6.8 and 6.1.1.4'

loop_
_geom_angle_atom_site_label_1
_geom_angle_atom_site_label_2
_geom_angle_atom_site_label_3
_geom_angle_site_symmetry_1
_geom_angle_site_symmetry_3
_geom_angle
_geom_angle_publ_flag
N1 Co1 O2 . . 84.07(3) ?
N1 Co1 N3 . . 94.19(3) ?
O2 Co1 N3 . . 174.22(3) ?
N1 Co1 N4 . . 89.81(3) ?
O2 Co1 N4 . . 93.99(3) ?
N3 Co1 N4 . . 91.51(3) ?
N1 Co1 N5 . . 91.57(3) ?
O2 Co1 N5 . . 88.48(3) ?
N3 Co1 N5 . . 86.05(3) ?
N4 Co1 N5 . . 177.28(3) ?
N1 Co1 N2 . . 171.06(3) ?
O2 Co1 N2 . . 88.64(3) ?
N3 Co1 N2 . . 93.56(3) ?
N4 Co1 N2 . . 85.52(3) ?
N5 Co1 N2 . . 93.42(3) ?
C1 N1 Co1 . . 115.47(5) ?
C1 N1 H1 . . 119.3(10) ?
Co1 N1 H1 . . 124.9(10) ?
C21 N2 Co1 . . 108.83(4) ?
C21 N2 H2A . . 109.9 ?
Co1 N2 H2A . . 109.9 ?
C21 N2 H2B . . 109.9 ?
Co1 N2 H2B . . 109.9 ?
H2A N2 H2B . . 108.3 ?
C31 N3 Co1 . . 108.52(5) ?
C31 N3 H3A . . 110.0 ?
Co1 N3 H3A . . 110.0 ?
C31 N3 H3B . . 110.0 ?
Co1 N3 H3B . . 110.0 ?
H3A N3 H3B . . 108.4 ?
C41 N4 Co1 . . 110.21(5) ?
C41 N4 H4A . . 109.6 ?
Co1 N4 H4A . . 109.6 ?
C41 N4 H4B . . 109.6 ?
Co1 N4 H4B . . 109.6 ?
H4A N4 H4B . . 108.1 ?
C51 N5 Co1 . . 109.50(5) ?
C51 N5 H5A . . 109.8 ?
Co1 N5 H5A . . 109.8 ?
C51 N5 H5B . . 109.8 ?
Co1 N5 H5B . . 109.8 ?
H5A N5 H5B . . 108.2 ?
C2 O2 Co1 . . 113.60(5) ?
O3 C2 O2 . . 124.42(7) ?
O3 C2 C1 . . 120.43(6) ?
O2 C2 C1 . . 115.12(6) ?
O1 C1 N1 . . 128.90(7) ?
O1 C1 C2 . . 120.24(6) ?
N1 C1 C2 . . 110.86(6) ?
N2 C21 C41 . . 106.78(6) ?
N2 C21 H21A . . 110.4 ?
C41 C21 H21A . . 110.4 ?
N2 C21 H21B . . 110.4 ?
C41 C21 H21B . . 110.4 ?
H21A C21 H21B . . 108.6 ?
N3 C31 C51 . . 107.17(6) ?
N3 C31 H31A . . 110.3 ?
C51 C31 H31A . . 110.3 ?
N3 C31 H31B . . 110.3 ?
C51 C31 H31B . . 110.3 ?
H31A C31 H31B . . 108.5 ?
N4 C41 C21 . . 106.85(6) ?
N4 C41 H41A . . 110.4 ?
C21 C41 H41A . . 110.4 ?
N4 C41 H41B . . 110.4 ?
C21 C41 H41B . . 110.4 ?
H41A C41 H41B . . 108.6 ?
N5 C51 C31 . . 106.78(6) ?
N5 C51 H51A . . 110.4 ?
C31 C51 H51A . . 110.4 ?
N5 C51 H51B . . 110.4 ?
C31 C51 H51B . . 110.4 ?
H51A C51 H51B . . 108.6 ?
O13 S1 O11 . . 116.75(5) ?
O13 S1 O12 . . 114.35(6) ?
O11 S1 O12 . . 113.76(5) ?
O13 S1 C11 . . 102.30(5) ?
O11 S1 C11 . . 103.36(4) ?
O12 S1 C11 . . 103.93(4) ?
F11 C11 F13 . . 107.78(8) ?
F11 C11 F12 . . 107.61(7) ?
F13 C11 F12 . . 107.87(8) ?
F11 C11 S1 . . 111.15(6) ?
F13 C11 S1 . . 112.49(6) ?
F12 C11 S1 . . 109.77(6) ?

loop_
_geom_bond_atom_site_label_1
_geom_bond_atom_site_label_2
_geom_bond_site_symmetry_2
_geom_bond_distance
_geom_bond_publ_flag
Co1 N1 . 1.9039(7) y
Co1 O2 . 1.9185(6) y
Co1 N2 . 1.9699(6) y
Co1 N3 . 1.9444(7) y
Co1 N4 . 1.9558(7) y
Co1 N5 . 1.9689(7) y
C1 O1 . 1.2578(9) y
C1 N1 . 1.3139(9) y
C2 O2 . 1.2896(9) y
C2 O3 . 1.2340(9) y
N1 H1 . 0.856(15) ?
N2 C21 . 1.4915(10) ?
N2 H2A . 0.9200 ?
N2 H2B . 0.9200 ?
N3 C31 . 1.4874(11) ?
N3 H3A . 0.9200 ?
N3 H3B . 0.9200 ?
N4 C41 . 1.4843(11) ?
N4 H4A . 0.9200 ?
N4 H4B . 0.9200 ?
N5 C51 . 1.4868(11) ?
N5 H5A . 0.9200 ?
N5 H5B . 0.9200 ?
C2 C1 . 1.5347(10) ?
C21 C41 . 1.5114(11) ?
C21 H21A . 0.9900 ?
C21 H21B . 0.9900 ?
C31 C51 . 1.5084(12) ?
C31 H31A . 0.9900 ?
C31 H31B . 0.9900 ?
C41 H41A . 0.9900 ?
C41 H41B . 0.9900 ?
C51 H51A . 0.9900 ?
C51 H51B . 0.9900 ?
S1 O13 . 1.4395(8) ?
S1 O11 . 1.4416(8) ?
S1 O12 . 1.4516(8) ?
S1 C11 . 1.8320(9) ?
C11 F11 . 1.3293(11) ?
C11 F13 . 1.3299(11) ?
C11 F12 . 1.3402(11) ?

loop_
_geom_hbond_atom_site_label_D
_geom_hbond_atom_site_label_H
_geom_hbond_atom_site_label_A
_geom_hbond_site_symmetry_A
_geom_hbond_distance_DH
_geom_hbond_distance_HA
_geom_hbond_distance_DA
_geom_hbond_angle_DHA
N1 H1 O11 . 0.856(15) 2.421(15) 3.1733(10) 147.1(12)
N2 H2A O1 1_455 0.92 2.19 3.0029(9) 147.5
N2 H2B O3 2_556 0.92 2.03 2.9202(9) 161.3
N3 H3A O11 . 0.92 2.48 3.2955(12) 147.7
N3 H3A O12 . 0.92 2.53 3.2660(11) 137.6
N3 H3B O1 2_656 0.92 2.52 3.1887(10) 129.6
N3 H3B O2 2_556 0.92 2.53 3.2160(9) 132.1
N4 H4A O3 2_656 0.92 2.07 2.9236(9) 154.7
N4 H4B O12 2_646 0.92 2.22 3.1282(11) 167.6
N5 H5A O1 1_455 0.92 2.00 2.8809(9) 160.3
N5 H5B F12 2_647 0.92 2.51 3.4117(11) 166.2

loop_
_geom_torsion_atom_site_label_1
_geom_torsion_atom_site_label_2
_geom_torsion_atom_site_label_3
_geom_torsion_atom_site_label_4
_geom_torsion_site_symmetry_1
_geom_torsion_site_symmetry_2
_geom_torsion_site_symmetry_3
_geom_torsion_site_symmetry_4
_geom_torsion
_geom_torsion_publ_flag
N1 C1 C2 O2 . . . . 10.18(9) y
